data_7223335
loop_
_publ_author_name
'Fan, Guoling'
'Yang, Xiaogang'
'Liang, Ruizheng'
'Zhao, Jingwen'
'Li, Shuzhen'
'Yan, Dongpeng'

_publ_section_title
;
 Molecular cocrystals of diphenyloxazole with tunable fluorescence,
 up-conversion emission and dielectric properties
;
_journal_issue 2
_journal_name_full CrystEngComm
_journal_page_first 240
_journal_paper_doi 10.1039/C5CE02019K
_journal_volume 18
_journal_year 2016
_chemical_formula_sum 'C36 H22 Br2 F4 N2 O2'
_chemical_formula_weight 750.38
_chemical_name_systematic
; 
 ? 
;
_space_group_IT_number 14
_symmetry_cell_setting monoclinic
_symmetry_space_group_name_Hall '-P 2yn'
_symmetry_space_group_name_H-M 'P 1 21/n 1'
_atom_sites_solution_hydrogens geom
_atom_sites_solution_primary direct
_atom_sites_solution_secondary difmap
_audit_creation_method SHELXL-97
_audit_update_record
;
2015-11-18 deposited with the CCDC.
2015-11-23 downloaded from the CCDC.
;
_cell_angle_alpha 90.00
_cell_angle_beta 97.874(19)
_cell_angle_gamma 90.00
_cell_formula_units_Z 2
_cell_length_a 5.7528(5)
_cell_length_b 22.874(8)
_cell_length_c 11.463(6)
_cell_measurement_reflns_used 1607
_cell_measurement_temperature 100.1
_cell_measurement_theta_max 29.1962
_cell_measurement_theta_min 3.5577
_cell_volume 1494.2(10)
_computing_cell_refinement
;
CrysAlisPro, Agilent Technologies,
Version 1.171.35.11 (release 16-05-2011 CrysAlis171 .NET)
(compiled May 16 2011,17:55:39)
;
_computing_data_collection
;
CrysAlisPro, Agilent Technologies,
Version 1.171.35.11 (release 16-05-2011 CrysAlis171 .NET)
(compiled May 16 2011,17:55:39)
;
_computing_data_reduction
;
CrysAlisPro, Agilent Technologies,
Version 1.171.35.11 (release 16-05-2011 CrysAlis171 .NET)
(compiled May 16 2011,17:55:39)
;
_computing_molecular_graphics 'SHELXTL-V (Sheldrick, 1998)'
_computing_publication_material 'SHELXL-97 (Sheldrick, 1997)'
_computing_structure_refinement 'SHELXL-97 (Sheldrick, 1997)'
_computing_structure_solution 'SHELXS-97 (Sheldrick, 1990)'
_diffrn_ambient_temperature 100.1
_diffrn_detector_area_resol_mean 16.0971
_diffrn_measured_fraction_theta_full 0.999
_diffrn_measured_fraction_theta_max 0.999
_diffrn_measurement_device_type 'Xcalibur, Eos, Gemini'
_diffrn_measurement_method '\w scan'
_diffrn_radiation_monochromator graphite
_diffrn_radiation_source 'fine-focus sealed tube'
_diffrn_radiation_type MoK\a
_diffrn_radiation_wavelength 0.71073
_diffrn_reflns_av_R_equivalents 0.0311
_diffrn_reflns_av_sigmaI/netI 0.0500
_diffrn_reflns_limit_h_max 6
_diffrn_reflns_limit_h_min -7
_diffrn_reflns_limit_k_max 17
_diffrn_reflns_limit_k_min -28
_diffrn_reflns_limit_l_max 13
_diffrn_reflns_limit_l_min -14
_diffrn_reflns_number 5743
_diffrn_reflns_theta_full 26.00
_diffrn_reflns_theta_max 26.00
_diffrn_reflns_theta_min 3.56
_diffrn_standards_number 0
_exptl_absorpt_coefficient_mu 2.776
_exptl_absorpt_correction_T_max 0.6809
_exptl_absorpt_correction_T_min 0.5555
_exptl_absorpt_correction_type multi-scan
_exptl_absorpt_process_details
;
CrysAlisPro, Agilent Technologies,
Version 1.171.35.11 (release 16-05-2011 CrysAlis171 .NET)
(compiled May 16 2011,17:55:39)
Empirical absorption correction using spherical harmonics,
 implemented in SCALE3 ABSPACK scaling algorithm.
;
_exptl_crystal_colour colorless
_exptl_crystal_density_diffrn 1.668
_exptl_crystal_density_method 'not measured'
_exptl_crystal_description rod-shaped
_exptl_crystal_F_000 748
_exptl_crystal_size_max 0.40
_exptl_crystal_size_mid 0.10
_exptl_crystal_size_min 0.08
_refine_diff_density_max 0.921
_refine_diff_density_min -0.836
_refine_diff_density_rms 0.088
_refine_ls_goodness_of_fit_ref 1.052
_refine_ls_hydrogen_treatment constr
_refine_ls_matrix_type full
_refine_ls_number_parameters 208
_refine_ls_number_reflns 2920
_refine_ls_number_restraints 0
_refine_ls_restrained_S_all 1.052
_refine_ls_R_factor_all 0.0561
_refine_ls_R_factor_gt 0.0425
_refine_ls_shift/su_max 0.000
_refine_ls_shift/su_mean 0.000
_refine_ls_structure_factor_coef Fsqd
_refine_ls_weighting_details 'calc w=1/[\s^2^(Fo^2^)+(0.0366P)^2^+1.7908P] where P=(Fo^2^+2Fc^2^)/3'
_refine_ls_weighting_scheme calc
_refine_ls_wR_factor_gt 0.0886
_refine_ls_wR_factor_ref 0.0941
_reflns_number_gt 2409
_reflns_number_total 2920
_reflns_threshold_expression >2sigma(I)
_cod_data_source_file c5ce02019k2.cif
_cod_data_source_block exp_1954
_cod_depositor_comments 'Adding full bibliography for 7223333--7223337.cif.'
_cod_original_sg_symbol_H-M P21/n
_cod_database_code 7223335

loop_
_symmetry_equiv_pos_as_xyz
'x, y, z'
'-x+1/2, y+1/2, -z+1/2'
'-x, -y, -z'
'x-1/2, -y-1/2, z-1/2'

loop_
_atom_site_label
_atom_site_type_symbol
_atom_site_fract_x
_atom_site_fract_y
_atom_site_fract_z
_atom_site_U_iso_or_equiv
_atom_site_adp_type
_atom_site_occupancy
_atom_site_symmetry_multiplicity
_atom_site_calc_flag
_atom_site_refinement_flags
Br1 Br 0.79212(6) -0.061905(17) 0.80727(3) 0.02275(13) Uani 1 1 d .
C1 C 0.6116(6) 0.13682(17) 0.6916(3) 0.0236(8) Uani 1 1 d .
C2 C 0.4543(7) 0.12516(19) 0.7695(3) 0.0299(9) Uani 1 1 d .
C3 C 0.2722(7) 0.08610(19) 0.7395(4) 0.0313(9) Uani 1 1 d .
C4 C 0.2482(6) 0.05807(18) 0.6315(4) 0.0301(9) Uani 1 1 d .
C5 C 0.4037(6) 0.06975(16) 0.5522(3) 0.0246(8) Uani 1 1 d .
C6 C 0.5879(6) 0.10972(15) 0.5817(3) 0.0204(8) Uani 1 1 d .
C7 C 0.7482(6) 0.12327(15) 0.4983(3) 0.0197(8) Uani 1 1 d .
C8 C 0.7836(6) 0.10398(16) 0.3911(3) 0.0221(8) Uani 1 1 d .
C9 C 1.0349(6) 0.17211(16) 0.4374(3) 0.0191(8) Uani 1 1 d .
C10 C 1.2219(6) 0.21536(15) 0.4476(3) 0.0189(7) Uani 1 1 d .
C11 C 1.3695(6) 0.21990(16) 0.3605(3) 0.0228(8) Uani 1 1 d .
C12 C 1.5520(6) 0.26010(17) 0.3743(3) 0.0241(8) Uani 1 1 d .
C13 C 1.5906(6) 0.29507(17) 0.4732(3) 0.0243(8) Uani 1 1 d .
C14 C 1.4445(6) 0.29086(16) 0.5593(3) 0.0245(8) Uani 1 1 d .
C15 C 1.2604(6) 0.25152(16) 0.5465(3) 0.0216(8) Uani 1 1 d .
C16 C 0.6263(5) -0.02567(16) 0.9172(3) 0.0177(7) Uani 1 1 d .
C17 C 0.6884(5) 0.02829(16) 0.9652(3) 0.0184(8) Uani 1 1 d .
C18 C 0.5643(6) 0.05386(15) 1.0463(3) 0.0192(7) Uani 1 1 d .
F1 F 0.8707(3) 0.05756(9) 0.93186(18) 0.0253(5) Uani 1 1 d .
F2 F 0.6277(3) 0.10691(9) 1.08883(19) 0.0274(5) Uani 1 1 d .
H1 H 0.7325 0.1664 0.7081 0.033 Uiso 1 1 d R
H2 H 0.4663 0.1440 0.8462 0.033 Uiso 1 1 d R
H3 H 0.1674 0.0763 0.7960 0.033 Uiso 1 1 d R
H4 H 0.1146 0.0330 0.6072 0.033 Uiso 1 1 d R
H5 H 0.4024 0.0555 0.4723 0.033 Uiso 1 1 d R
H8 H 0.7089 0.0723 0.3432 0.033 Uiso 1 1 d R
H11 H 1.3496 0.1967 0.2883 0.033 Uiso 1 1 d R
H12 H 1.6298 0.2588 0.3039 0.033 Uiso 1 1 d R
H13 H 1.7397 0.3155 0.4801 0.033 Uiso 1 1 d R
H14 H 1.4608 0.3177 0.6256 0.033 Uiso 1 1 d R
H15 H 1.1633 0.2478 0.6086 0.033 Uiso 1 1 d R
N1 N 0.9663(5) 0.13522(14) 0.3524(3) 0.0220(7) Uani 1 1 d .
O1 O 0.9086(4) 0.16745(10) 0.5295(2) 0.0192(5) Uani 1 1 d .

loop_
_atom_site_aniso_label
_atom_site_aniso_U_11
_atom_site_aniso_U_22
_atom_site_aniso_U_33
_atom_site_aniso_U_23
_atom_site_aniso_U_13
_atom_site_aniso_U_12
Br1 0.01821(18) 0.0332(2) 0.01800(19) -0.00482(16) 0.00669(13) 0.00363(16)
C1 0.0254(18) 0.026(2) 0.0203(19) 0.0025(16) 0.0057(15) 0.0041(16)
C2 0.033(2) 0.037(2) 0.022(2) 0.0043(18) 0.0103(16) 0.0109(19)
C3 0.0268(19) 0.039(2) 0.032(2) 0.0145(19) 0.0156(16) 0.0059(19)
C4 0.0198(18) 0.033(2) 0.039(2) 0.0131(19) 0.0079(16) 0.0039(17)
C5 0.0212(18) 0.022(2) 0.031(2) 0.0050(17) 0.0044(15) 0.0057(16)
C6 0.0193(17) 0.0177(18) 0.0249(19) 0.0047(16) 0.0057(14) 0.0071(15)
C7 0.0191(17) 0.0183(19) 0.0215(19) 0.0016(15) 0.0023(14) 0.0007(15)
C8 0.0203(17) 0.024(2) 0.0227(19) -0.0028(16) 0.0053(14) 0.0013(16)
C9 0.0212(17) 0.0214(19) 0.0160(18) 0.0030(15) 0.0071(14) 0.0048(15)
C10 0.0207(17) 0.0183(19) 0.0178(18) 0.0031(15) 0.0037(14) 0.0043(15)
C11 0.0240(18) 0.026(2) 0.0192(19) 0.0012(16) 0.0058(15) 0.0055(16)
C12 0.0236(18) 0.030(2) 0.0194(19) 0.0033(17) 0.0070(15) 0.0013(17)
C13 0.0225(18) 0.026(2) 0.025(2) 0.0034(16) 0.0044(15) 0.0028(16)
C14 0.0293(19) 0.023(2) 0.021(2) -0.0013(16) 0.0043(15) 0.0036(17)
C15 0.0258(18) 0.022(2) 0.0188(18) 0.0032(15) 0.0089(14) 0.0027(15)
C16 0.0144(15) 0.025(2) 0.0136(17) -0.0004(15) 0.0036(13) 0.0050(15)
C17 0.0129(15) 0.027(2) 0.0164(17) 0.0045(15) 0.0051(13) -0.0009(15)
C18 0.0186(16) 0.0201(19) 0.0184(17) -0.0031(15) 0.0008(13) -0.0008(15)
F1 0.0186(10) 0.0335(13) 0.0256(11) -0.0003(10) 0.0100(8) -0.0064(9)
F2 0.0254(11) 0.0248(12) 0.0333(12) -0.0092(10) 0.0088(9) -0.0055(9)
N1 0.0206(14) 0.0257(17) 0.0203(16) -0.0003(14) 0.0051(12) 0.0022(13)
O1 0.0214(12) 0.0216(13) 0.0161(12) -0.0014(10) 0.0077(10) 0.0009(10)

loop_
_atom_type_symbol
_atom_type_description
_atom_type_scat_dispersion_real
_atom_type_scat_dispersion_imag
_atom_type_scat_source
C C 0.0033 0.0016 'International Tables Vol C Tables 4.2.6.8 and 6.1.1.4'
H H 0.0000 0.0000 'International Tables Vol C Tables 4.2.6.8 and 6.1.1.4'
Br Br -0.2901 2.4595 'International Tables Vol C Tables 4.2.6.8 and 6.1.1.4'
F F 0.0171 0.0103 'International Tables Vol C Tables 4.2.6.8 and 6.1.1.4'
N N 0.0061 0.0033 'International Tables Vol C Tables 4.2.6.8 and 6.1.1.4'
O O 0.0106 0.0060 'International Tables Vol C Tables 4.2.6.8 and 6.1.1.4'

loop_
_geom_angle_atom_site_label_1
_geom_angle_atom_site_label_2
_geom_angle_atom_site_label_3
_geom_angle
_geom_angle_site_symmetry_1
_geom_angle_site_symmetry_3
C2 C1 C6 120.4(4) . .
C2 C1 H1 121.6 . .
C6 C1 H1 117.7 . .
C1 C2 C3 120.3(4) . .
C1 C2 H2 121.8 . .
C3 C2 H2 117.9 . .
C2 C3 C4 120.0(3) . .
C2 C3 H3 120.1 . .
C4 C3 H3 119.7 . .
C3 C4 C5 120.2(4) . .
C3 C4 H4 120.6 . .
C5 C4 H4 118.9 . .
C4 C5 C6 120.0(4) . .
C4 C5 H5 129.2 . .
C6 C5 H5 110.7 . .
C1 C6 C5 118.9(3) . .
C1 C6 C7 120.6(3) . .
C5 C6 C7 120.5(3) . .
C8 C7 O1 107.2(3) . .
C8 C7 C6 136.1(3) . .
O1 C7 C6 116.6(3) . .
C7 C8 N1 109.7(3) . .
C7 C8 H8 130.4 . .
N1 C8 H8 119.8 . .
N1 C9 O1 112.8(3) . .
N1 C9 C10 130.0(3) . .
O1 C9 C10 117.2(3) . .
C15 C10 C11 119.4(3) . .
C15 C10 C9 120.1(3) . .
C11 C10 C9 120.5(3) . .
C12 C11 C10 119.4(3) . .
C12 C11 H11 117.1 . .
C10 C11 H11 123.5 . .
C13 C12 C11 120.8(3) . .
C13 C12 H12 131.1 . .
C11 C12 H12 108.1 . .
C12 C13 C14 120.0(3) . .
C12 C13 H13 112.8 . .
C14 C13 H13 126.3 . .
C15 C14 C13 120.0(3) . .
C15 C14 H14 119.0 . .
C13 C14 H14 120.7 . .
C14 C15 C10 120.4(3) . .
C14 C15 H15 119.4 . .
C10 C15 H15 120.1 . .
C17 C16 C18 118.0(3) . 3_657
C17 C16 Br1 122.4(3) . .
C18 C16 Br1 119.6(3) 3_657 .
F1 C17 C18 118.5(3) . .
F1 C17 C16 120.2(3) . .
C18 C17 C16 121.3(3) . .
F2 C18 C17 119.4(3) . .
F2 C18 C16 119.9(3) . 3_657
C17 C18 C16 120.7(3) . 3_657
C9 N1 C8 105.0(3) . .
C9 O1 C7 105.3(3) . .

loop_
_geom_bond_atom_site_label_1
_geom_bond_atom_site_label_2
_geom_bond_distance
_geom_bond_site_symmetry_2
Br1 C16 1.875(3) .
C1 C2 1.382(5) .
C1 C6 1.394(5) .
C1 H1 0.9700 .
C2 C3 1.384(6) .
C2 H2 0.9723 .
C3 C4 1.384(6) .
C3 H3 0.9699 .
C4 C5 1.386(5) .
C4 H4 0.9691 .
C5 C6 1.405(5) .
C5 H5 0.9711 .
C6 C7 1.450(5) .
C7 C8 1.348(5) .
C7 O1 1.382(4) .
C8 N1 1.392(4) .
C8 H8 0.9725 .
C9 N1 1.308(5) .
C9 O1 1.365(4) .
C9 C10 1.454(5) .
C10 C15 1.396(5) .
C10 C11 1.400(5) .
C11 C12 1.388(5) .
C11 H11 0.9763 .
C12 C13 1.381(5) .
C12 H12 0.9750 .
C13 C14 1.385(5) .
C13 H13 0.9701 .
C14 C15 1.382(5) .
C14 H14 0.9711 .
C15 H15 0.9676 .
C16 C17 1.378(5) .
C16 C18 1.385(5) 3_657
C17 F1 1.343(4) .
C17 C18 1.377(5) .
C18 F2 1.340(4) .
C18 C16 1.385(5) 3_657

loop_
_geom_torsion_atom_site_label_1
_geom_torsion_atom_site_label_2
_geom_torsion_atom_site_label_3
_geom_torsion_atom_site_label_4
_geom_torsion
_geom_torsion_site_symmetry_1
_geom_torsion_site_symmetry_4
C6 C1 C2 C3 0.4(6) . .
C1 C2 C3 C4 0.6(6) . .
C2 C3 C4 C5 -1.2(6) . .
C3 C4 C5 C6 0.7(6) . .
C2 C1 C6 C5 -0.9(5) . .
C2 C1 C6 C7 178.0(3) . .
C4 C5 C6 C1 0.4(5) . .
C4 C5 C6 C7 -178.6(3) . .
C1 C6 C7 C8 175.8(4) . .
C5 C6 C7 C8 -5.2(6) . .
C1 C6 C7 O1 -5.6(5) . .
C5 C6 C7 O1 173.4(3) . .
O1 C7 C8 N1 0.1(4) . .
C6 C7 C8 N1 178.9(4) . .
N1 C9 C10 C15 178.4(3) . .
O1 C9 C10 C15 -2.4(5) . .
N1 C9 C10 C11 -3.7(6) . .
O1 C9 C10 C11 175.5(3) . .
C15 C10 C11 C12 0.3(5) . .
C9 C10 C11 C12 -177.7(3) . .
C10 C11 C12 C13 0.7(5) . .
C11 C12 C13 C14 -0.9(6) . .
C12 C13 C14 C15 0.2(6) . .
C13 C14 C15 C10 0.7(5) . .
C11 C10 C15 C14 -1.0(5) . .
C9 C10 C15 C14 177.0(3) . .
C18 C16 C17 F1 -179.4(3) 3_657 .
Br1 C16 C17 F1 1.4(4) . .
C18 C16 C17 C18 -0.5(5) 3_657 .
Br1 C16 C17 C18 -179.7(3) . .
F1 C17 C18 F2 0.3(5) . .
C16 C17 C18 F2 -178.6(3) . .
F1 C17 C18 C16 179.5(3) . 3_657
C16 C17 C18 C16 0.5(6) . 3_657
O1 C9 N1 C8 -0.3(4) . .
C10 C9 N1 C8 179.0(3) . .
C7 C8 N1 C9 0.1(4) . .
N1 C9 O1 C7 0.4(4) . .
C10 C9 O1 C7 -179.0(3) . .
C8 C7 O1 C9 -0.3(4) . .
C6 C7 O1 C9 -179.3(3) . .
